data_7134213
loop_
_publ_author_name
'Ordyszewska, Anna'
'Czaplewski, Antoni'
'Wojnowski, Tomasz'
'Anusiewicz, Iwona'
'Chojnacki, Jaros\/law'
'Grubba, Rafa\/l'

_publ_section_title
;
 Side-on phosphinoboryl platinum(II) complexes
;
_journal_name_full 'Chemical Communications'
_journal_paper_doi 10.1039/D4CC06268J
_journal_year 2025
_chemical_formula_moiety '2(C32 H47 B Br N P2 Pt), 2(C7 H8), C H2 Cl2'
_chemical_formula_sum 'C79 H112 B2 Br2 Cl2 N2 P4 Pt2'
_chemical_formula_weight 1856.10
_chemical_properties_physical Air-sensitive,Moisture-sensitive
_space_group_crystal_system triclinic
_space_group_IT_number 2
_space_group_name_Hall '-P 1'
_space_group_name_H-M_alt 'P -1'
_atom_sites_solution_hydrogens geom
_atom_sites_solution_primary dual
_atom_sites_solution_secondary difmap
_audit_creation_date 2023-10-18
_audit_creation_method
;
Olex2 1.2
(compiled 2018.05.29 svn.r3508 for OlexSys, GUI svn.r5506)
;
_audit_update_record
;
2024-11-12 deposited with the CCDC.	2025-02-02 downloaded from the CCDC.
;
_cell_angle_alpha 74.577(9)
_cell_angle_beta 85.390(9)
_cell_angle_gamma 82.420(9)
_cell_formula_units_Z 1
_cell_length_a 11.0758(11)
_cell_length_b 11.5452(14)
_cell_length_c 17.0605(19)
_cell_measurement_reflns_used 57186
_cell_measurement_temperature 120(2)
_cell_measurement_theta_max 67.45
_cell_measurement_theta_min 2.69
_cell_volume 2082.3(4)
_computing_cell_refinement 'X-Area Recipe 1.34.0.0 (STOE, 2019)'
_computing_data_collection 'X-Area WinXpose 2.0.22.0 (STOE, 2016)'
_computing_data_reduction 'X-Area Integrate 1.77.0.0 (STOE, 2019) X-Area X-Red32 1.65.0.0 (STOE, 2018)'
_computing_molecular_graphics 'Olex2 (Dolomanov et al., 2009)'
_computing_publication_material 'Olex2 (Dolomanov et al., 2009)'
_computing_structure_refinement 'ShelXL (Sheldrick, 2015)'
_computing_structure_solution 'ShelXT (Sheldrick, 2015)'
_diffrn_ambient_temperature 120.0
_diffrn_detector_area_resol_mean 6.67
_diffrn_measured_fraction_theta_full 0.965
_diffrn_measured_fraction_theta_max 0.965
_diffrn_measurement_device_type 'STOE IPDS 2T'
_diffrn_measurement_method 'rotation method, \w scans'
_diffrn_radiation_type CuK\a
_diffrn_radiation_wavelength 1.54186
_diffrn_reflns_av_R_equivalents 0.0678
_diffrn_reflns_av_unetI/netI 0.0583
_diffrn_reflns_Laue_measured_fraction_full 0.965
_diffrn_reflns_Laue_measured_fraction_max 0.965
_diffrn_reflns_limit_h_max 12
_diffrn_reflns_limit_h_min -12
_diffrn_reflns_limit_k_max 12
_diffrn_reflns_limit_k_min -12
_diffrn_reflns_limit_l_max 19
_diffrn_reflns_limit_l_min -19
_diffrn_reflns_number 17035
_diffrn_reflns_point_group_measured_fraction_full 0.965
_diffrn_reflns_point_group_measured_fraction_max 0.965
_diffrn_reflns_theta_full 62.489
_diffrn_reflns_theta_max 62.489
_diffrn_reflns_theta_min 2.690
_diffrn_source 'GeniX Cu, 0.05 x 0.05 mm2 microfocus'
_exptl_absorpt_coefficient_mu 8.933
_exptl_absorpt_correction_T_max 0.7272
_exptl_absorpt_correction_T_min 0.1353
_exptl_absorpt_correction_type integration
_exptl_absorpt_process_details
'STOE X-Red32, absorption correction by Gaussian integration, analogous to P. Coppens, "The Evaluation of Absorption and Extinction in Single-Crystal Structure Analysis", published in F. R. Ahmed (Editor), "Crystallographic Computing", Munksgaard, Copenhagen (1970), 255 - 270'
_exptl_crystal_colour 'light yellow'
_exptl_crystal_density_diffrn 1.480
_exptl_crystal_density_method 'not measured'
_exptl_crystal_description plate
_exptl_crystal_F_000 930
_exptl_crystal_size_max 0.302
_exptl_crystal_size_mid 0.261
_exptl_crystal_size_min 0.035
_refine_diff_density_max 2.681
_refine_diff_density_min -3.216
_refine_diff_density_rms 0.279
_refine_ls_extinction_coef 0.0039(4)
_refine_ls_extinction_expression Fc^*^=kFc[1+0.001xFc^2^\l^3^/sin(2\q)]^-1/4^
_refine_ls_extinction_method 'SHELXL-2018/3 (Sheldrick 2018)'
_refine_ls_goodness_of_fit_ref 1.049
_refine_ls_hydrogen_treatment constr
_refine_ls_matrix_type full
_refine_ls_number_parameters 458
_refine_ls_number_reflns 6413
_refine_ls_number_restraints 25
_refine_ls_restrained_S_all 1.047
_refine_ls_R_factor_all 0.1086
_refine_ls_R_factor_gt 0.0932
_refine_ls_shift/su_max 0.000
_refine_ls_shift/su_mean 0.000
_refine_ls_structure_factor_coef Fsqd
_refine_ls_weighting_details 'w=1/[\s^2^(Fo^2^)+(0.1763P)^2^+25.6281P] where P=(Fo^2^+2Fc^2^)/3'
_refine_ls_weighting_scheme calc
_refine_ls_wR_factor_gt 0.2426
_refine_ls_wR_factor_ref 0.2593
_reflns_Friedel_coverage 0.000
_reflns_number_gt 5540
_reflns_number_total 6413
_reflns_threshold_expression 'I > 2\s(I)'
_cod_data_source_file d4cc06268j2.cif
_cod_data_source_block 1a
_cod_database_code 7134213
_shelx_shelxl_version_number 2018/3
_shelx_space_group_comment
;
The symmetry employed for this shelxl refinement is uniquely defined
by the following loop, which should always be used as a source of
symmetry information in preference to the above space-group names.
They are only intended as comments.
;
_shelx_estimated_absorpt_t_max 0.745
_shelx_estimated_absorpt_t_min 0.173
_olex2_refinement_description
;
1. Fixed Uiso
 At 1.2 times of:
  All C(H) groups, All C(H,H) groups
 At 1.5 times of:
  All C(H,H,H) groups
2. Restrained distances
 C40-Cl1 \\sim C40-Cl2 \\sim C40A-Cl3 \\sim C40A-Cl4
 with sigma of 0.02
3. Uiso/Uaniso restraints and constraints
Cl1 \\sim Cl2 \\sim Cl3 \\sim Cl4: within 2A with sigma of 0.04 and sigma for
terminal atoms of 0.08
C40 \\sim C40A: within 2A with sigma of 0.04 and sigma for terminal atoms of
0.08
4. Others
 Sof(Cl3)=Sof(Cl4)=Sof(C40A)=Sof(H40C)=Sof(H40D)=0.5*(1-FVAR(2))
 Sof(Cl1)=Sof(Cl2)=Sof(C40)=Sof(H40A)=Sof(H40B)=0.5*FVAR(2)
5.a Ternary CH refined with riding coordinates:
 C9(H9), C12(H12)
5.b Secondary CH2 refined with riding coordinates:
 C40(H40A,H40B), C40A(H40C,H40D)
5.c Aromatic/amide H refined with riding coordinates:
 C16(H16), C17(H17), C18(H18), C19(H19), C20(H20), C22(H22), C23(H23),
 C24(H24), C25(H25), C26(H26), C28(H28), C29(H29), C30(H30), C31(H31), C32(H32),
  C34(H34), C35(H35), C36(H36), C37(H37), C38(H38)
5.d Idealised Me refined as rotating group:
 C2(H2A,H2B,H2C), C3(H3A,H3B,H3C), C4(H4A,H4B,H4C), C6(H6A,H6B,H6C), C7(H7A,
 H7B,H7C), C8(H8A,H8B,H8C), C10(H10A,H10B,H10C), C11(H11A,H11B,H11C), C13(H13A,
 H13B,H13C), C14(H14A,H14B,H14C), C39(H39A,H39B,H39C)
;
_olex2_submission_special_instructions 'No special instructions were received'

loop_
_space_group_symop_operation_xyz
'x, y, z'
'-x, -y, -z'

loop_
_atom_site_label
_atom_site_type_symbol
_atom_site_fract_x
_atom_site_fract_y
_atom_site_fract_z
_atom_site_U_iso_or_equiv
_atom_site_adp_type
_atom_site_occupancy
_atom_site_site_symmetry_order
_atom_site_calc_flag
_atom_site_refinement_flags_posn
_atom_site_refinement_flags_adp
_atom_site_refinement_flags_occupancy
_atom_site_disorder_assembly
_atom_site_disorder_group
Pt1 Pt 0.37540(4) 0.20750(5) 0.27927(3) 0.0393(3) Uani 1 1 d . . . . .
Br1 Br 0.19528(13) 0.08577(14) 0.28236(9) 0.0474(4) Uani 1 1 d . . . . .
P1 P 0.4941(3) 0.1668(3) 0.1715(2) 0.0427(8) Uani 1 1 d . . . . .
P2 P 0.3190(3) 0.2798(3) 0.39238(19) 0.0396(8) Uani 1 1 d . . . . .
N1 N 0.6294(10) 0.3309(11) 0.2450(7) 0.044(3) Uani 1 1 d . . . . .
C1 C 0.4301(13) 0.2527(16) 0.0715(8) 0.054(4) Uani 1 1 d . . . . .
C2 C 0.4035(15) 0.3846(15) 0.0755(9) 0.058(4) Uani 1 1 d . . . . .
H2A H 0.341912 0.390532 0.119243 0.088 Uiso 1 1 calc GR . . . .
H2B H 0.372872 0.434643 0.023451 0.088 Uiso 1 1 calc GR . . . .
H2C H 0.478505 0.412902 0.086260 0.088 Uiso 1 1 calc GR . . . .
C3 C 0.3108(17) 0.2050(19) 0.0588(11) 0.076(5) Uani 1 1 d . . . . .
H3A H 0.327414 0.118928 0.060364 0.114 Uiso 1 1 calc GR . . . .
H3B H 0.279340 0.250215 0.005940 0.114 Uiso 1 1 calc GR . . . .
H3C H 0.250144 0.215597 0.102203 0.114 Uiso 1 1 calc GR . . . .
C4 C 0.5208(17) 0.2455(18) -0.0020(9) 0.068(5) Uani 1 1 d . . . . .
H4A H 0.597824 0.272924 0.005952 0.102 Uiso 1 1 calc GR . . . .
H4B H 0.485795 0.297301 -0.052221 0.102 Uiso 1 1 calc GR . . . .
H4C H 0.535764 0.161710 -0.006184 0.102 Uiso 1 1 calc GR . . . .
C5 C 0.5554(12) 0.0070(14) 0.1850(9) 0.048(3) Uani 1 1 d . . . . .
C6 C 0.4587(18) -0.0653(16) 0.1672(13) 0.075(5) Uani 1 1 d . . . . .
H6A H 0.385726 -0.056987 0.202661 0.113 Uiso 1 1 calc GR . . . .
H6B H 0.491277 -0.150775 0.177264 0.113 Uiso 1 1 calc GR . . . .
H6C H 0.437270 -0.034106 0.110126 0.113 Uiso 1 1 calc GR . . . .
C7 C 0.6721(15) -0.0103(17) 0.1299(10) 0.065(4) Uani 1 1 d . . . . .
H7A H 0.651236 0.015929 0.072594 0.098 Uiso 1 1 calc GR . . . .
H7B H 0.705200 -0.095896 0.143234 0.098 Uiso 1 1 calc GR . . . .
H7C H 0.733313 0.038111 0.139098 0.098 Uiso 1 1 calc GR . . . .
C8 C 0.5894(14) -0.0384(13) 0.2738(10) 0.058(4) Uani 1 1 d . . . . .
H8A H 0.655402 0.004520 0.283020 0.086 Uiso 1 1 calc GR . . . .
H8B H 0.616387 -0.125346 0.286236 0.086 Uiso 1 1 calc GR . . . .
H8C H 0.518083 -0.023483 0.309218 0.086 Uiso 1 1 calc GR . . . .
C9 C 0.7568(13) 0.3267(14) 0.2058(9) 0.050(3) Uani 1 1 d . . . . .
H9 H 0.796652 0.393908 0.215837 0.060 Uiso 1 1 calc R . . . .
C10 C 0.7547(15) 0.3455(17) 0.1135(9) 0.063(4) Uani 1 1 d . . . . .
H10A H 0.722045 0.277180 0.102121 0.095 Uiso 1 1 calc GR . . . .
H10B H 0.837803 0.350934 0.089424 0.095 Uiso 1 1 calc GR . . . .
H10C H 0.702999 0.420566 0.090077 0.095 Uiso 1 1 calc GR . . . .
C11 C 0.8324(14) 0.2080(15) 0.2440(10) 0.059(4) Uani 1 1 d . . . . .
H11A H 0.840643 0.201493 0.301816 0.088 Uiso 1 1 calc GR . . . .
H11B H 0.913435 0.205764 0.216365 0.088 Uiso 1 1 calc GR . . . .
H11C H 0.791872 0.140318 0.238425 0.088 Uiso 1 1 calc GR . . . .
C12 C 0.6072(12) 0.4211(13) 0.2940(8) 0.045(3) Uani 1 1 d . . . . .
H12 H 0.525126 0.410912 0.322343 0.054 Uiso 1 1 calc R . . . .
C13 C 0.5982(14) 0.5522(14) 0.2381(10) 0.055(4) Uani 1 1 d . . . . .
H13A H 0.678399 0.568472 0.211718 0.083 Uiso 1 1 calc GR . . . .
H13B H 0.571398 0.609744 0.270773 0.083 Uiso 1 1 calc GR . . . .
H13C H 0.539335 0.560866 0.196392 0.083 Uiso 1 1 calc GR . . . .
C14 C 0.6977(12) 0.4053(16) 0.3610(9) 0.053(4) Uani 1 1 d . . . . .
H14A H 0.698473 0.323777 0.397479 0.080 Uiso 1 1 calc GR . . . .
H14B H 0.672713 0.465301 0.392105 0.080 Uiso 1 1 calc GR . . . .
H14C H 0.779526 0.416654 0.335964 0.080 Uiso 1 1 calc GR . . . .
C15 C 0.2631(12) 0.4395(11) 0.3688(8) 0.038(3) Uani 1 1 d . . . . .
C16 C 0.2913(12) 0.5157(13) 0.2912(8) 0.042(3) Uiso 1 1 d . . . . .
H16 H 0.340307 0.482548 0.252313 0.051 Uiso 1 1 calc R . . . .
C17 C 0.2495(13) 0.6357(14) 0.2714(10) 0.055(4) Uani 1 1 d . . . . .
H17 H 0.269431 0.685961 0.219296 0.066 Uiso 1 1 calc R . . . .
C18 C 0.1765(14) 0.6844(15) 0.3287(11) 0.060(4) Uani 1 1 d . . . . .
H18 H 0.145862 0.767709 0.314635 0.072 Uiso 1 1 calc R . . . .
C19 C 0.1491(14) 0.6144(14) 0.4037(9) 0.051(4) Uani 1 1 d . . . . .
H19 H 0.101064 0.648978 0.442248 0.061 Uiso 1 1 calc R . . . .
C20 C 0.1910(12) 0.4933(13) 0.4237(9) 0.048(3) Uani 1 1 d . . . . .
H20 H 0.170517 0.444715 0.476273 0.058 Uiso 1 1 calc R . . . .
C21 C 0.1979(11) 0.2111(12) 0.4597(7) 0.039(3) Uani 1 1 d . . . . .
C22 C 0.2133(13) 0.1489(13) 0.5408(9) 0.047(3) Uani 1 1 d . . . . .
H22 H 0.290447 0.141711 0.563388 0.056 Uiso 1 1 calc R . . . .
C23 C 0.1163(13) 0.0967(12) 0.5898(9) 0.047(3) Uani 1 1 d . . . . .
H23 H 0.127868 0.054176 0.644997 0.057 Uiso 1 1 calc R . . . .
C24 C 0.0027(14) 0.1079(15) 0.5566(9) 0.054(4) Uani 1 1 d . . . . .
H24 H -0.062885 0.071300 0.588843 0.065 Uiso 1 1 calc R . . . .
C25 C -0.0140(13) 0.1730(13) 0.4757(9) 0.047(3) Uani 1 1 d . . . . .
H25 H -0.091975 0.183173 0.453723 0.057 Uiso 1 1 calc R . . . .
C26 C 0.0800(13) 0.2215(15) 0.4289(9) 0.053(4) Uani 1 1 d . . . . .
H26 H 0.067269 0.263906 0.373740 0.063 Uiso 1 1 calc R . . . .
C27 C 0.4437(12) 0.2577(12) 0.4601(7) 0.038(3) Uani 1 1 d . . . . .
C28 C 0.5268(12) 0.1525(12) 0.4654(8) 0.042(3) Uani 1 1 d . . . . .
H28 H 0.521491 0.101758 0.430533 0.050 Uiso 1 1 calc R . . . .
C29 C 0.6175(12) 0.1235(14) 0.5228(8) 0.049(3) Uani 1 1 d . . . . .
H29 H 0.671473 0.051026 0.527824 0.058 Uiso 1 1 calc R . . . .
C30 C 0.6295(12) 0.1981(14) 0.5716(9) 0.051(4) Uani 1 1 d . . . . .
H30 H 0.692214 0.177938 0.609439 0.061 Uiso 1 1 calc R . . . .
C31 C 0.5488(12) 0.3046(12) 0.5655(8) 0.044(3) Uani 1 1 d . . . . .
H31 H 0.557108 0.357590 0.598303 0.052 Uiso 1 1 calc R . . . .
C32 C 0.4565(13) 0.3309(14) 0.5107(8) 0.048(3) Uani 1 1 d . . . . .
H32 H 0.400464 0.401499 0.507750 0.058 Uiso 1 1 calc R . . . .
B1 B 0.5407(14) 0.2651(16) 0.2394(9) 0.047(4) Uani 1 1 d . . . . .
C33 C -0.0693(13) 0.6237(15) 0.2203(10) 0.055(4) Uani 1 1 d . . . . .
C34 C -0.0768(14) 0.6706(15) 0.1366(10) 0.057(4) Uani 1 1 d . . . . .
H34 H -0.121846 0.747307 0.115956 0.069 Uiso 1 1 calc R . . . .
C35 C -0.0182(16) 0.6060(17) 0.0816(13) 0.070(5) Uani 1 1 d . . . . .
H35 H -0.025192 0.637118 0.024497 0.084 Uiso 1 1 calc R . . . .
C36 C 0.0491(14) 0.4968(16) 0.1132(10) 0.059(4) Uani 1 1 d . . . . .
H36 H 0.090867 0.453825 0.076862 0.071 Uiso 1 1 calc R . . . .
C37 C 0.0577(13) 0.4490(13) 0.1934(10) 0.051(4) Uani 1 1 d . . . . .
H37 H 0.104671 0.373040 0.213020 0.061 Uiso 1 1 calc R . . . .
C38 C -0.0031(14) 0.5114(15) 0.2494(11) 0.060(4) Uani 1 1 d . . . . .
H38 H 0.001440 0.476636 0.306286 0.072 Uiso 1 1 calc R . . . .
C39 C -0.1295(14) 0.6963(15) 0.2777(10) 0.064(5) Uani 1 1 d . . . . .
H39A H -0.107285 0.779061 0.259543 0.096 Uiso 1 1 calc GR . . . .
H39B H -0.101813 0.658732 0.332766 0.096 Uiso 1 1 calc GR . . . .
H39C H -0.218196 0.698324 0.277791 0.096 Uiso 1 1 calc GR . . . .
Cl1 Cl -0.0378(17) 1.0827(18) 0.0271(12) 0.098(6) Uani 0.323(11) 1 d D U P A -1
Cl2 Cl 0.1204(19) 0.933(2) 0.1005(12) 0.108(6) Uani 0.323(11) 1 d D U P A -1
C40 C 0.036(3) 0.969(3) 0.038(2) 0.036(10) Uiso 0.323(11) 1 d D U P A -1
H40A H -0.019241 0.905731 0.046752 0.043 Uiso 0.323(11) 1 calc R . P A -1
H40B H 0.082740 0.969791 -0.014452 0.043 Uiso 0.323(11) 1 calc R . P A -1
Cl3 Cl 0.036(3) 1.045(4) 0.0914(19) 0.098(9) Uani 0.177(11) 1 d D U P A -2
Cl4 Cl 0.119(4) 0.878(4) 0.040(3) 0.114(12) Uani 0.177(11) 1 d D U P A -2
C40A C 0.054(11) 0.996(7) 0.023(4) 0.07(3) Uiso 0.177(11) 1 d D U P A -2
H40C H 0.098707 1.050347 -0.020942 0.088 Uiso 0.177(11) 1 calc R . P A -2
H40D H -0.026751 0.992293 0.002894 0.088 Uiso 0.177(11) 1 calc R . P A -2

loop_
_atom_site_aniso_label
_atom_site_aniso_U_11
_atom_site_aniso_U_22
_atom_site_aniso_U_33
_atom_site_aniso_U_23
_atom_site_aniso_U_13
_atom_site_aniso_U_12
Pt1 0.0384(4) 0.0403(5) 0.0382(4) -0.0090(3) -0.0054(2) -0.0008(2)
Br1 0.0448(8) 0.0500(10) 0.0500(8) -0.0158(7) -0.0039(6) -0.0079(6)
P1 0.0403(17) 0.047(2) 0.0402(17) -0.0128(15) -0.0007(13) 0.0011(14)
P2 0.0416(17) 0.039(2) 0.0391(16) -0.0117(14) -0.0048(13) -0.0006(14)
N1 0.043(6) 0.046(7) 0.041(6) -0.012(5) -0.007(5) 0.000(5)
C1 0.049(8) 0.074(11) 0.032(7) 0.003(7) -0.007(6) -0.010(7)
C2 0.068(10) 0.062(11) 0.038(7) -0.002(7) -0.009(7) -0.004(8)
C3 0.075(11) 0.092(15) 0.057(10) 0.000(9) -0.034(9) -0.012(10)
C4 0.077(11) 0.083(13) 0.040(8) -0.016(8) -0.007(7) 0.005(9)
C5 0.042(7) 0.046(9) 0.055(8) -0.025(7) 0.004(6) 0.014(6)
C6 0.086(13) 0.043(10) 0.105(15) -0.038(10) -0.015(11) 0.007(9)
C7 0.059(9) 0.076(12) 0.055(9) -0.015(8) 0.002(7) 0.006(8)
C8 0.065(9) 0.029(8) 0.070(10) -0.010(7) 0.002(7) 0.020(7)
C9 0.045(7) 0.053(9) 0.048(8) -0.004(7) -0.008(6) -0.006(6)
C10 0.053(9) 0.080(13) 0.052(9) -0.011(8) 0.002(7) -0.009(8)
C11 0.052(8) 0.058(11) 0.062(9) -0.008(8) -0.003(7) -0.004(7)
C12 0.041(7) 0.054(9) 0.039(7) -0.011(6) -0.002(5) -0.006(6)
C13 0.057(9) 0.047(9) 0.058(9) -0.004(7) -0.006(7) -0.006(7)
C14 0.041(7) 0.071(11) 0.047(8) -0.013(7) -0.007(6) -0.002(7)
C15 0.050(7) 0.021(7) 0.047(7) -0.017(5) -0.011(5) -0.005(5)
C17 0.049(8) 0.047(9) 0.063(9) 0.001(7) -0.014(7) -0.007(7)
C18 0.054(9) 0.044(10) 0.086(12) -0.017(8) -0.028(8) -0.006(7)
C19 0.057(9) 0.044(9) 0.055(8) -0.020(7) -0.012(7) 0.006(7)
C20 0.046(7) 0.045(9) 0.051(8) -0.009(6) -0.010(6) 0.001(6)
C21 0.040(7) 0.039(8) 0.036(6) -0.012(5) 0.002(5) 0.001(5)
C22 0.051(8) 0.037(8) 0.052(8) -0.011(6) -0.017(6) 0.003(6)
C23 0.065(9) 0.025(7) 0.053(8) -0.016(6) 0.009(7) -0.008(6)
C24 0.060(9) 0.055(10) 0.048(8) -0.016(7) 0.008(7) -0.003(7)
C25 0.047(7) 0.044(9) 0.053(8) -0.019(6) 0.000(6) 0.002(6)
C26 0.046(8) 0.065(10) 0.044(7) -0.010(7) 0.001(6) -0.005(7)
C27 0.051(7) 0.029(7) 0.035(6) -0.008(5) -0.004(5) -0.002(6)
C28 0.048(7) 0.040(8) 0.037(6) -0.007(5) -0.011(5) -0.005(6)
C29 0.040(7) 0.052(9) 0.051(8) -0.004(6) -0.023(6) 0.000(6)
C30 0.040(7) 0.064(10) 0.050(8) -0.013(7) -0.013(6) -0.006(7)
C31 0.050(7) 0.036(8) 0.048(7) -0.012(6) -0.012(6) -0.008(6)
C32 0.046(7) 0.047(9) 0.045(7) -0.003(6) -0.004(6) 0.002(6)
B1 0.042(8) 0.052(11) 0.039(8) -0.004(7) -0.008(6) 0.011(7)
C33 0.042(7) 0.053(10) 0.072(10) -0.017(8) -0.012(7) -0.008(7)
C34 0.057(9) 0.046(9) 0.063(9) -0.010(7) -0.007(7) 0.014(7)
C35 0.063(10) 0.061(12) 0.085(13) -0.016(9) -0.004(9) -0.009(9)
C36 0.053(8) 0.071(12) 0.063(10) -0.035(8) -0.001(7) -0.007(8)
C37 0.047(8) 0.035(8) 0.075(10) -0.019(7) -0.019(7) 0.002(6)
C38 0.051(9) 0.047(10) 0.082(11) -0.016(8) -0.015(8) -0.005(7)
C39 0.054(10) 0.058(11) 0.082(13) -0.024(9) -0.011(9) -0.001(8)
Cl1 0.097(12) 0.102(13) 0.100(12) -0.034(10) 0.011(9) -0.020(10)
Cl2 0.114(13) 0.123(16) 0.089(11) -0.016(10) -0.022(10) -0.029(11)
Cl3 0.108(19) 0.12(2) 0.082(16) -0.041(15) -0.018(14) -0.021(16)
Cl4 0.10(2) 0.11(2) 0.13(3) -0.02(2) -0.004(19) -0.033(18)

loop_
_atom_type_symbol
_atom_type_description
_atom_type_scat_dispersion_real
_atom_type_scat_dispersion_imag
_atom_type_scat_source
C C 0.0181 0.0091 'International Tables Vol C Tables 4.2.6.8 and 6.1.1.4'
H H 0.0000 0.0000 'International Tables Vol C Tables 4.2.6.8 and 6.1.1.4'
B B 0.0090 0.0039 'International Tables Vol C Tables 4.2.6.8 and 6.1.1.4'
Br Br -0.6763 1.2805 'International Tables Vol C Tables 4.2.6.8 and 6.1.1.4'
Cl Cl 0.3639 0.7018 'International Tables Vol C Tables 4.2.6.8 and 6.1.1.4'
N N 0.0311 0.0180 'International Tables Vol C Tables 4.2.6.8 and 6.1.1.4'
P P 0.2955 0.4335 'International Tables Vol C Tables 4.2.6.8 and 6.1.1.4'
Pt Pt -4.5932 6.9264 'International Tables Vol C Tables 4.2.6.8 and 6.1.1.4'

loop_
_geom_angle_atom_site_label_1
_geom_angle_atom_site_label_2
_geom_angle_atom_site_label_3
_geom_angle
_geom_angle_site_symmetry_1
_geom_angle_site_symmetry_3
_geom_angle_publ_flag
P1 Pt1 Br1 101.72(10) . . ?
P1 Pt1 P2 158.86(13) . . ?
P2 Pt1 Br1 99.20(9) . . ?
B1 Pt1 Br1 155.1(5) . . ?
B1 Pt1 P1 53.6(5) . . ?
B1 Pt1 P2 105.4(5) . . ?
C1 P1 Pt1 112.1(5) . . ?
C1 P1 B1 115.9(7) . . ?
C5 P1 Pt1 114.9(5) . . ?
C5 P1 C1 118.6(7) . . ?
C5 P1 B1 122.2(7) . . ?
B1 P1 Pt1 56.6(5) . . ?
C15 P2 Pt1 114.1(4) . . ?
C15 P2 C21 102.6(6) . . ?
C15 P2 C27 106.6(6) . . ?
C21 P2 Pt1 116.8(4) . . ?
C21 P2 C27 102.9(6) . . ?
C27 P2 Pt1 112.5(4) . . ?
C12 N1 C9 112.2(11) . . ?
B1 N1 C9 127.7(12) . . ?
B1 N1 C12 120.1(11) . . ?
C2 C1 P1 105.9(10) . . ?
C2 C1 C3 109.9(14) . . ?
C2 C1 C4 109.1(13) . . ?
C3 C1 P1 110.6(10) . . ?
C3 C1 C4 108.5(14) . . ?
C4 C1 P1 112.8(11) . . ?
C6 C5 P1 110.5(10) . . ?
C6 C5 C7 108.7(13) . . ?
C7 C5 P1 113.0(12) . . ?
C8 C5 P1 105.4(9) . . ?
C8 C5 C6 110.7(14) . . ?
C8 C5 C7 108.5(12) . . ?
N1 C9 C10 111.6(11) . . ?
N1 C9 C11 110.8(11) . . ?
C11 C9 C10 110.4(14) . . ?
N1 C12 C13 110.9(11) . . ?
N1 C12 C14 115.4(12) . . ?
C14 C12 C13 110.7(12) . . ?
C16 C15 P2 119.8(10) . . ?
C20 C15 P2 123.1(10) . . ?
C20 C15 C16 117.0(12) . . ?
C17 C16 C15 121.1(13) . . ?
C16 C17 C18 119.3(14) . . ?
C19 C18 C17 121.1(15) . . ?
C18 C19 C20 119.7(15) . . ?
C19 C20 C15 121.7(14) . . ?
C22 C21 P2 123.5(10) . . ?
C22 C21 C26 117.6(12) . . ?
C26 C21 P2 118.9(10) . . ?
C21 C22 C23 120.9(13) . . ?
C24 C23 C22 119.5(14) . . ?
C23 C24 C25 119.8(14) . . ?
C26 C25 C24 120.3(14) . . ?
C25 C26 C21 121.9(13) . . ?
C28 C27 P2 116.6(10) . . ?
C32 C27 P2 124.8(10) . . ?
C32 C27 C28 118.4(12) . . ?
C29 C28 C27 119.5(13) . . ?
C30 C29 C28 121.1(14) . . ?
C29 C30 C31 119.8(12) . . ?
C32 C31 C30 118.9(13) . . ?
C27 C32 C31 122.2(13) . . ?
P1 B1 Pt1 69.9(6) . . ?
N1 B1 Pt1 149.3(12) . . ?
N1 B1 P1 140.7(12) . . ?
C34 C33 C39 120.0(14) . . ?
C38 C33 C34 118.7(15) . . ?
C38 C33 C39 121.3(15) . . ?
C33 C34 C35 121.0(15) . . ?
C36 C35 C34 118.1(18) . . ?
C37 C36 C35 122.3(16) . . ?
C36 C37 C38 120.2(14) . . ?
C33 C38 C37 119.6(16) . . ?
C40 Cl1 Cl2 30.3(15) . . ?
C40 Cl2 Cl1 30.5(15) . . ?
Cl2 C40 Cl1 119(3) . . ?
C40A Cl3 Cl4 33(3) . . ?
C40A Cl4 Cl3 33(3) . . ?
Cl3 C40A Cl4 114(5) . . ?

loop_
_geom_bond_atom_site_label_1
_geom_bond_atom_site_label_2
_geom_bond_distance
_geom_bond_site_symmetry_2
_geom_bond_publ_flag
Pt1 Br1 2.5770(15) . ?
Pt1 P1 2.288(3) . ?
Pt1 P2 2.310(3) . ?
Pt1 B1 2.034(17) . ?
P1 C1 1.873(14) . ?
P1 C5 1.840(14) . ?
P1 B1 1.960(19) . ?
P2 C15 1.813(13) . ?
P2 C21 1.816(13) . ?
P2 C27 1.821(13) . ?
N1 C9 1.513(18) . ?
N1 C12 1.487(18) . ?
N1 B1 1.34(2) . ?
C1 C2 1.53(2) . ?
C1 C3 1.55(2) . ?
C1 C4 1.56(2) . ?
C5 C6 1.54(2) . ?
C5 C7 1.560(19) . ?
C5 C8 1.53(2) . ?
C9 C10 1.53(2) . ?
C9 C11 1.52(2) . ?
C12 C13 1.55(2) . ?
C12 C14 1.539(18) . ?
C15 C16 1.418(18) . ?
C15 C20 1.40(2) . ?
C16 C17 1.36(2) . ?
C17 C18 1.40(2) . ?
C18 C19 1.35(2) . ?
C19 C20 1.37(2) . ?
C21 C22 1.391(19) . ?
C21 C26 1.425(19) . ?
C22 C23 1.40(2) . ?
C23 C24 1.40(2) . ?
C24 C25 1.40(2) . ?
C25 C26 1.35(2) . ?
C27 C28 1.411(19) . ?
C27 C32 1.38(2) . ?
C28 C29 1.405(17) . ?
C29 C30 1.37(2) . ?
C30 C31 1.41(2) . ?
C31 C32 1.389(19) . ?
C33 C34 1.39(2) . ?
C33 C38 1.39(2) . ?
C33 C39 1.51(2) . ?
C34 C35 1.42(2) . ?
C35 C36 1.37(2) . ?
C36 C37 1.34(2) . ?
C37 C38 1.42(2) . ?
Cl1 Cl2 2.46(3) . ?
Cl1 C40 1.43(2) . ?
Cl2 C40 1.42(2) . ?
Cl3 Cl4 2.38(6) . ?
Cl3 C40A 1.42(3) . ?
Cl4 C40A 1.42(3) . ?
